data_4000862
loop_
_publ_author_name
'Murata, Tsuyoshi'
'Shao, Xiangfeng'
'Nakano, Yoshiaki'
'Yamochi, Hideki'
'Uruichi, Mikio'
'Yakushi, Kyuya'
'Saito, Gunzi'
'Tanaka, Koichiro'

_publ_section_title
;
 Tuning of Multi-Instabilities in Organic Alloy,
 [(EDO-TTF)1&#x2212;x(MeEDO-TTF)x]2PF6
;
_journal_issue 10
_journal_name_full 'Chemistry of Materials'
_journal_page_first 3121
_journal_paper_doi 10.1021/cm100051b
_journal_volume 22
_journal_year 2010
_chemical_formula_moiety 'C16.88 H13.76 O4 S8, F6 P1'
_chemical_formula_sum 'C16.88 H13.76 F6 O4 P S8'
_chemical_formula_weight 682.05
_chemical_name_common (Me0.44EDO-TTF)2PF6
_chemical_name_systematic
;
 ?
;
_space_group_IT_number 2
_symmetry_cell_setting triclinic
_symmetry_space_group_name_Hall '-P 1'
_symmetry_space_group_name_H-M 'P -1'
_atom_sites_solution_hydrogens geom
_atom_sites_solution_primary direct
_atom_sites_solution_secondary difmap
_audit_creation_method SHELXL-97
_cell_angle_alpha 93.80(3)
_cell_angle_beta 75.47(3)
_cell_angle_gamma 96.70(2)
_cell_formula_units_Z 1
_cell_length_a 7.271(3)
_cell_length_b 7.372(3)
_cell_length_c 12.219(5)
_cell_measurement_temperature 293(2)
_cell_volume 629.2(5)
_computing_cell_refinement MAC-DENZO
_computing_data_collection 'DIP software (MAC Science)'
_computing_data_reduction MAC-DENZO
_computing_molecular_graphics 'ORTEP III'
_computing_structure_refinement 'SHELXL-97 (Sheldrick, 1997)'
_computing_structure_solution 'SHELXS-97 (Sheldrick, 1990)'
_diffrn_ambient_temperature 293(2)
_diffrn_measured_fraction_theta_full 0.809
_diffrn_measured_fraction_theta_max 0.809
_diffrn_measurement_device_type 'Mac Science DIP-2020K'
_diffrn_measurement_method theta/2theta
_diffrn_radiation_monochromator graphite
_diffrn_radiation_source 'fine-focus sealed tube'
_diffrn_radiation_type MoK\a
_diffrn_radiation_wavelength 0.71073
_diffrn_reflns_av_R_equivalents 0.0000
_diffrn_reflns_av_sigmaI/netI 0.0800
_diffrn_reflns_limit_h_max 8
_diffrn_reflns_limit_h_min -8
_diffrn_reflns_limit_k_max 8
_diffrn_reflns_limit_k_min 0
_diffrn_reflns_limit_l_max 14
_diffrn_reflns_limit_l_min -14
_diffrn_reflns_number 2009
_diffrn_reflns_theta_full 26.08
_diffrn_reflns_theta_max 26.08
_diffrn_reflns_theta_min 2.78
_exptl_absorpt_coefficient_mu 0.844
_exptl_absorpt_correction_type none
_exptl_crystal_colour black
_exptl_crystal_density_diffrn 1.800
_exptl_crystal_density_method 'not measured'
_exptl_crystal_description platelet
_exptl_crystal_F_000 344
_exptl_crystal_size_max 0.60
_exptl_crystal_size_mid 0.15
_exptl_crystal_size_min 0.01
_refine_diff_density_max 0.809
_refine_diff_density_min -0.351
_refine_diff_density_rms 0.112
_refine_ls_extinction_method none
_refine_ls_goodness_of_fit_ref 0.909
_refine_ls_hydrogen_treatment mixed
_refine_ls_matrix_type full
_refine_ls_number_parameters 194
_refine_ls_number_reflns 2009
_refine_ls_number_restraints 2
_refine_ls_restrained_S_all 0.909
_refine_ls_R_factor_all 0.1598
_refine_ls_R_factor_gt 0.0824
_refine_ls_shift/su_max 0.000
_refine_ls_shift/su_mean 0.000
_refine_ls_structure_factor_coef Fsqd
_refine_ls_weighting_details 'calc w=1/[\s^2^(Fo^2^)+(0.1867P)^2^+0.0000P] where P=(Fo^2^+2Fc^2^)/3'
_refine_ls_weighting_scheme calc
_refine_ls_wR_factor_gt 0.2390
_refine_ls_wR_factor_ref 0.2960
_reflns_number_gt 846
_reflns_number_total 2009
_reflns_threshold_expression >2sigma(I)
_cod_data_source_file cm100051b_si_002.cif
_cod_data_source_block x=0.44
_cod_original_cell_volume 629.2(4)
_cod_database_code 4000862

loop_
_symmetry_equiv_pos_as_xyz
'x, y, z'
'-x, -y, -z'

loop_
_atom_site_label
_atom_site_type_symbol
_atom_site_fract_x
_atom_site_fract_y
_atom_site_fract_z
_atom_site_U_iso_or_equiv
_atom_site_adp_type
_atom_site_occupancy
_atom_site_symmetry_multiplicity
_atom_site_calc_flag
_atom_site_refinement_flags
_atom_site_disorder_assembly
_atom_site_disorder_group
S3 S 0.4007(3) 0.3200(3) 0.6835(2) 0.0734(8) Uani 1 1 d . . .
S4 S 0.2270(3) 0.1597(4) 0.4715(2) 0.0765(9) Uani 1 1 d . . .
S5 S 0.7868(3) 0.3459(3) 0.5295(2) 0.0676(8) Uani 1 1 d . . .
S6 S 0.6139(3) 0.1860(3) 0.3235(2) 0.0763(8) Uani 1 1 d . . .
O11 O 0.5566(10) 0.4277(10) 0.8547(6) 0.091(2) Uani 1 1 d . . .
O12 O 0.9354(9) 0.4485(10) 0.7058(6) 0.089(2) Uani 1 1 d . . .
C1 C 0.5446(12) 0.2885(12) 0.5456(8) 0.064(2) Uani 1 1 d . . .
C2 C 0.4684(12) 0.2189(12) 0.4597(8) 0.069(2) Uani 1 1 d . . .
C7 C 0.5934(13) 0.3896(13) 0.7416(9) 0.075(3) Uani 1 1 d . A .
C8 C 0.2482(16) 0.0912(16) 0.3303(10) 0.089(3) Uani 1 1 d D . .
C15A C 0.074(12) 0.005(19) 0.295(11) 0.112 Uiso 0.094(16) 1 d PD . .
C9 C 0.7652(12) 0.3969(13) 0.6717(7) 0.068(2) Uani 1 1 d . A .
C10 C 0.4268(19) 0.1031(14) 0.2620(10) 0.092(3) Uani 1 1 d D . .
C15B C 0.464(6) 0.055(5) 0.1396(19) 0.116 Uiso 0.346(16) 1 d PD . .
C13A C 0.728(4) 0.532(7) 0.883(2) 0.100(12) Uiso 0.47(7) 1 d P A 1
C14A C 0.902(4) 0.441(6) 0.827(2) 0.080(11) Uiso 0.47(7) 1 d P A 1
C13B C 0.724(3) 0.436(5) 0.898(2) 0.083(11) Uiso 0.53(7) 1 d P A 2
C14B C 0.899(4) 0.526(6) 0.819(2) 0.088(10) Uiso 0.53(7) 1 d P A 2
P16 P 0.0000 0.0000 0.0000 0.139(3) Uani 1 2 d S . 3
F17A F 0.012(5) 0.013(3) 0.1251(15) 0.169(11) Uani 0.61(4) 1 d P B 3
F18A F 0.176(6) 0.135(5) -0.029(3) 0.231(19) Uani 0.61(4) 1 d P B 3
F19A F 0.155(6) -0.144(5) -0.043(2) 0.196(15) Uani 0.61(4) 1 d P B 3
F17B F -0.103(8) -0.147(10) 0.085(5) 0.32(4) Uani 0.39(4) 1 d P B 4
F18B F 0.046(10) -0.173(4) -0.036(6) 0.21(3) Uani 0.39(4) 1 d P B 4
F19B F 0.183(7) 0.017(4) 0.060(5) 0.17(2) Uani 0.39(4) 1 d P B 4

loop_
_atom_site_aniso_label
_atom_site_aniso_U_11
_atom_site_aniso_U_22
_atom_site_aniso_U_33
_atom_site_aniso_U_23
_atom_site_aniso_U_13
_atom_site_aniso_U_12
S3 0.0508(13) 0.0773(17) 0.0840(17) 0.0001(14) -0.0017(11) 0.0084(12)
S4 0.0563(13) 0.0765(17) 0.0982(19) 0.0016(15) -0.0205(13) 0.0102(12)
S5 0.0495(12) 0.0749(16) 0.0741(15) 0.0026(13) -0.0069(10) 0.0073(11)
S6 0.0695(15) 0.0734(16) 0.0827(17) 0.0039(14) -0.0117(13) 0.0091(13)
O11 0.080(4) 0.107(6) 0.071(4) -0.006(4) 0.000(3) 0.004(4)
O12 0.066(4) 0.112(6) 0.083(5) 0.002(4) -0.013(3) 0.001(4)
C1 0.054(5) 0.060(5) 0.075(5) 0.008(5) -0.013(4) 0.001(4)
C2 0.058(5) 0.065(6) 0.083(6) 0.006(5) -0.012(5) 0.007(4)
C7 0.070(6) 0.070(6) 0.078(7) 0.005(5) -0.007(5) 0.003(5)
C8 0.083(7) 0.089(8) 0.094(8) 0.012(6) -0.021(6) 0.000(6)
C9 0.054(5) 0.074(6) 0.072(6) 0.001(5) -0.006(4) 0.003(5)
C10 0.124(10) 0.062(6) 0.104(8) 0.012(6) -0.052(8) -0.002(7)
P16 0.231(9) 0.092(5) 0.095(4) -0.008(4) -0.056(5) -0.005(6)
F17A 0.19(3) 0.22(2) 0.101(12) -0.010(12) -0.069(13) -0.035(17)
F18A 0.30(4) 0.20(3) 0.22(3) 0.03(2) -0.15(3) -0.10(3)
F19A 0.21(3) 0.23(3) 0.151(18) -0.038(17) -0.047(17) 0.05(2)
F17B 0.22(4) 0.51(9) 0.23(5) 0.25(6) -0.05(3) -0.12(5)
F18B 0.29(7) 0.064(16) 0.37(8) -0.01(2) -0.25(6) 0.00(2)
F19B 0.21(4) 0.102(18) 0.25(5) -0.02(2) -0.15(4) 0.03(2)

loop_
_atom_type_symbol
_atom_type_description
_atom_type_scat_dispersion_real
_atom_type_scat_dispersion_imag
_atom_type_scat_source
C C 0.0033 0.0016 'International Tables Vol C Tables 4.2.6.8 and 6.1.1.4'
H H 0.0000 0.0000 'International Tables Vol C Tables 4.2.6.8 and 6.1.1.4'
F F 0.0171 0.0103 'International Tables Vol C Tables 4.2.6.8 and 6.1.1.4'
O O 0.0106 0.0060 'International Tables Vol C Tables 4.2.6.8 and 6.1.1.4'
P P 0.1023 0.0942 'International Tables Vol C Tables 4.2.6.8 and 6.1.1.4'
S S 0.1246 0.1234 'International Tables Vol C Tables 4.2.6.8 and 6.1.1.4'

loop_
_geom_angle_atom_site_label_1
_geom_angle_atom_site_label_2
_geom_angle_atom_site_label_3
_geom_angle
_geom_angle_site_symmetry_1
_geom_angle_site_symmetry_3
C7 S3 C1 94.0(4) . .
C2 S4 C8 96.2(5) . .
C9 S5 C1 93.9(4) . .
C10 S6 C2 95.3(5) . .
C7 O11 C13B 112.9(11) . .
C7 O11 C13A 109.7(13) . .
C13B O11 C13A 29.0(13) . .
C9 O12 C14B 111.6(11) . .
C9 O12 C14A 110.5(11) . .
C14B O12 C14A 25.9(12) . .
C2 C1 S5 122.9(7) . .
C2 C1 S3 121.4(7) . .
S5 C1 S3 115.6(5) . .
C1 C2 S4 124.6(7) . .
C1 C2 S6 120.8(7) . .
S4 C2 S6 114.6(6) . .
C9 C7 O11 125.3(9) . .
C9 C7 S3 116.9(8) . .
O11 C7 S3 117.8(7) . .
C10 C8 C15A 124(6) . .
C10 C8 S4 116.7(9) . .
C15A C8 S4 119(5) . .
C7 C9 O12 123.8(9) . .
C7 C9 S5 119.4(8) . .
O12 C9 S5 116.8(6) . .
C8 C10 C15B 122.1(18) . .
C8 C10 S6 117.1(9) . .
C15B C10 S6 120.7(18) . .
C14A C13A O11 110(3) . .
O12 C14A C13A 110(3) . .
O11 C13B C14B 112(2) . .
O12 C14B C13B 114(3) . .
F18A P16 F18A 180(2) . 2
F18A P16 F17A 90.6(12) . 2
F18A P16 F17A 89.4(12) 2 2
F18A P16 F17A 89.4(12) . .
F18A P16 F17A 90.6(12) 2 .
F17A P16 F17A 180.0(18) 2 .
F18A P16 F19A 82(2) . .
F18A P16 F19A 98(2) 2 .
F17A P16 F19A 83.7(13) 2 .
F17A P16 F19A 96.3(13) . .
F18A P16 F19A 98(2) . 2
F18A P16 F19A 82(2) 2 2
F17A P16 F19A 96.3(13) 2 2
F17A P16 F19A 83.7(13) . 2
F19A P16 F19A 180(2) . 2

loop_
_geom_bond_atom_site_label_1
_geom_bond_atom_site_label_2
_geom_bond_distance
_geom_bond_site_symmetry_2
S3 C7 1.736(10) .
S3 C1 1.763(9) .
S4 C2 1.731(9) .
S4 C8 1.740(12) .
S5 C9 1.725(9) .
S5 C1 1.727(9) .
S6 C10 1.746(11) .
S6 C2 1.752(10) .
O11 C7 1.356(12) .
O11 C13B 1.44(2) .
O11 C13A 1.49(3) .
O12 C9 1.406(11) .
O12 C14B 1.43(3) .
O12 C14A 1.45(3) .
C1 C2 1.351(14) .
C7 C9 1.322(12) .
C8 C10 1.352(15) .
C8 C15A 1.50(2) .
C10 C15B 1.478(19) .
C13A C14A 1.49(6) .
C13B C14B 1.50(5) .
P16 F18A 1.51(3) .
P16 F18A 1.51(3) 2
P16 F17A 1.549(15) 2
P16 F17A 1.549(15) .
P16 F19A 1.61(3) .
P16 F19A 1.61(3) 2
F17B F18B 1.61(9) .

loop_
_geom_torsion_atom_site_label_1
_geom_torsion_atom_site_label_2
_geom_torsion_atom_site_label_3
_geom_torsion_atom_site_label_4
_geom_torsion
C9 S5 C1 C2 -174.4(8)
C9 S5 C1 S3 3.7(6)
C7 S3 C1 C2 175.3(8)
C7 S3 C1 S5 -2.9(6)
S5 C1 C2 S4 -179.9(5)
S3 C1 C2 S4 2.1(12)
S5 C1 C2 S6 -1.2(12)
S3 C1 C2 S6 -179.2(5)
C8 S4 C2 C1 178.6(9)
C8 S4 C2 S6 -0.2(7)
C10 S6 C2 C1 -178.7(8)
C10 S6 C2 S4 0.1(6)
C13B O11 C7 C9 -14(2)
C13A O11 C7 C9 17(2)
C13B O11 C7 S3 164.5(18)
C13A O11 C7 S3 -165(2)
C1 S3 C7 C9 0.4(9)
C1 S3 C7 O11 -178.0(8)
C2 S4 C8 C10 0.2(10)
C2 S4 C8 C15A 173(7)
O11 C7 C9 O12 -0.9(17)
S3 C7 C9 O12 -179.2(7)
O11 C7 C9 S5 -179.4(8)
S3 C7 C9 S5 2.3(12)
C14B O12 C9 C7 -11(2)
C14A O12 C9 C7 16(2)
C14B O12 C9 S5 167.1(19)
C14A O12 C9 S5 -165(2)
C1 S5 C9 C7 -3.6(9)
C1 S5 C9 O12 177.8(7)
C15A C8 C10 C15B 9(7)
S4 C8 C10 C15B -178(2)
C15A C8 C10 S6 -173(7)
S4 C8 C10 S6 -0.2(13)
C2 S6 C10 C8 0.0(10)
C2 S6 C10 C15B 178(2)
C7 O11 C13A C14A -48(4)
C13B O11 C13A C14A 54(4)
C9 O12 C14A C13A -47(4)
C14B O12 C14A C13A 51(5)
O11 C13A C14A O12 65(5)
C7 O11 C13B C14B 39(4)
C13A O11 C13B C14B -51(4)
C9 O12 C14B C13B 37(4)
C14A O12 C14B C13B -55(5)
O11 C13B C14B O12 -53(5)
